data_4003638
loop_
_publ_author_name
'Huang, Qian-Ming'
'Hu, Chun-Li'
'Yang, Bing-Ping'
'Tang, Ru-Ling'
'Chen, Jin'
'Fang, Zhi'
'Li, Bingxuan'
'Mao, Jiang-Gao'

_publ_section_title
;
 Ba2[MoO3(OH)(IO3)2]IO3: A Promising SHG Material Featuring a \L-Shaped
 Functional Motif Achieved by Universal Mono-Site Substitution
;
_journal_name_full 'Chemistry of Materials'
_journal_paper_doi 10.1021/acs.chemmater.0c02657
_journal_year 2020
_chemical_formula_sum 'Ba2 H I3 Mo O13'
_chemical_formula_weight 960.33
_space_group_IT_number 4
_space_group_name_Hall 'P 2yb'
_space_group_name_H-M_alt 'P 1 21 1'
_symmetry_cell_setting monoclinic
_symmetry_space_group_name_H-M 'P 1 21 1'
_atom_sites_solution_hydrogens geom
_atom_sites_solution_primary direct
_atom_sites_solution_secondary difmap
_audit_creation_method SHELXL-97
_cell_angle_alpha 90.00
_cell_angle_beta 105.547(12)
_cell_angle_gamma 90.00
_cell_formula_units_Z 2
_cell_length_a 7.4132(8)
_cell_length_b 7.5123(7)
_cell_length_c 10.9503(15)
_cell_measurement_reflns_used 5115
_cell_measurement_temperature 293(2)
_cell_measurement_theta_max 30.0470
_cell_measurement_theta_min 2.7950
_cell_volume 587.51(12)
_computing_structure_refinement 'SHELXL-97 (Sheldrick, 2008)'
_computing_structure_solution 'SHELXS-97 (Sheldrick, 2008)'
_diffrn_ambient_temperature 293(2)
_diffrn_measured_fraction_theta_full 0.984
_diffrn_measured_fraction_theta_max 0.984
_diffrn_measurement_device_type 'SuperNova, Dual, Cu at home/near, Atlas'
_diffrn_radiation_monochromator graphite
_diffrn_radiation_source 'fine-focus sealed tube'
_diffrn_radiation_type MoK\a
_diffrn_radiation_wavelength 0.71073
_diffrn_reflns_av_R_equivalents 0.0449
_diffrn_reflns_av_sigmaI/netI 0.0689
_diffrn_reflns_limit_h_max 9
_diffrn_reflns_limit_h_min -9
_diffrn_reflns_limit_k_max 9
_diffrn_reflns_limit_k_min -10
_diffrn_reflns_limit_l_max 12
_diffrn_reflns_limit_l_min -14
_diffrn_reflns_number 4682
_diffrn_reflns_theta_full 28.27
_diffrn_reflns_theta_max 28.27
_diffrn_reflns_theta_min 2.85
_exptl_absorpt_coefficient_mu 15.630
_exptl_crystal_density_diffrn 5.429
_exptl_crystal_density_method 'not measured'
_exptl_crystal_description tabular
_exptl_crystal_F_000 836
_refine_diff_density_max 5.249
_refine_diff_density_min -3.978
_refine_diff_density_rms 0.559
_refine_ls_abs_structure_details 'Flack H D (1983), Acta Cryst. A39, 876-881'
_refine_ls_abs_structure_Flack 0.12(7)
_refine_ls_extinction_coef 0.0011(3)
_refine_ls_extinction_expression Fc^*^=kFc[1+0.001xFc^2^\l^3^/sin(2\q)]^-1/4^
_refine_ls_extinction_method SHELXL
_refine_ls_goodness_of_fit_ref 1.071
_refine_ls_hydrogen_treatment mixed
_refine_ls_matrix_type full
_refine_ls_number_parameters 174
_refine_ls_number_reflns 2689
_refine_ls_number_restraints 7
_refine_ls_restrained_S_all 1.070
_refine_ls_R_factor_all 0.0621
_refine_ls_R_factor_gt 0.0590
_refine_ls_shift/su_max 0.000
_refine_ls_shift/su_mean 0.000
_refine_ls_structure_factor_coef Fsqd
_refine_ls_weighting_details 'calc w=1/[\s^2^(Fo^2^)+(0.0684P)^2^+20.4181P] where P=(Fo^2^+2Fc^2^)/3'
_refine_ls_weighting_scheme calc
_refine_ls_wR_factor_gt 0.1433
_refine_ls_wR_factor_ref 0.1479
_reflns_number_gt 2546
_reflns_number_total 2689
_reflns_threshold_expression >2sigma(I)
_cod_data_source_file cm0c02657_si_002.cif
_cod_data_source_block b
_cod_original_sg_symbol_H-M P21
_cod_original_formula_sum 'H Ba2 I3 Mo O13'
_cod_database_code 4003638

loop_
_symmetry_equiv_pos_as_xyz
'x, y, z'
'-x, y+1/2, -z'

loop_
_atom_site_label
_atom_site_type_symbol
_atom_site_fract_x
_atom_site_fract_y
_atom_site_fract_z
_atom_site_U_iso_or_equiv
_atom_site_adp_type
_atom_site_occupancy
_atom_site_symmetry_multiplicity
_atom_site_calc_flag
_atom_site_refinement_flags
_atom_site_disorder_assembly
_atom_site_disorder_group
Ba1 Ba 0.05958(16) 0.31555(18) 0.15254(12) 0.0165(3) Uani 1 1 d . . .
Ba2 Ba 0.4778(2) 0.8547(2) 0.35578(13) 0.0214(3) Uani 1 1 d . . .
Mo1 Mo 0.9263(2) 0.8647(3) 0.19099(15) 0.0070(3) Uani 1 1 d . . .
I1 I 0.56304(16) 0.36025(18) 0.31173(12) 0.0113(3) Uani 1 1 d . . .
I2 I 1.00630(17) 0.58085(16) 0.48048(12) 0.0123(3) Uani 1 1 d . . .
I3 I 0.53093(16) 0.58100(15) 0.00840(12) 0.0126(3) Uani 1 1 d . . .
O1 O 0.637(2) 0.509(2) 0.4439(15) 0.022(4) Uani 1 1 d . . .
O2 O 0.4000(18) 0.5144(19) 0.2122(14) 0.013(3) Uani 1 1 d . . .
O3 O 0.392(2) 0.235(2) 0.3719(15) 0.019(3) Uani 1 1 d U . .
O4 O 1.244(2) 0.631(2) 0.4825(17) 0.028(4) Uani 1 1 d . . .
O5 O 0.970(3) 0.389(3) 0.3738(19) 0.035(4) Uani 1 1 d . . .
O6 O 0.882(2) 0.755(2) 0.3687(15) 0.018(3) Uani 1 1 d . . .
O7 O 0.640(2) 0.627(2) -0.1132(15) 0.023(3) Uani 1 1 d . . .
O8 O 0.681(2) 0.395(2) 0.0829(15) 0.025(4) Uani 1 1 d . . .
O9 O 0.628(2) 0.760(2) 0.1223(15) 0.026(4) Uani 1 1 d . . .
O10 O 1.010(3) 0.669(2) 0.1507(16) 0.030(4) Uani 1 1 d . . .
O11 O 1.115(2) 0.979(2) 0.2823(14) 0.015(3) Uani 1 1 d . . .
O12 O 0.8807(19) 0.993(2) 0.0531(14) 0.014(3) Uani 1 1 d . . .
O13 O 0.7492(18) 1.0367(19) 0.2576(14) 0.016(3) Uani 1 1 d . . .
H13A H 0.6915 1.1028 0.1965 0.019 Uiso 1 1 d R . .

loop_
_atom_site_aniso_label
_atom_site_aniso_U_11
_atom_site_aniso_U_22
_atom_site_aniso_U_33
_atom_site_aniso_U_23
_atom_site_aniso_U_13
_atom_site_aniso_U_12
Ba1 0.0100(5) 0.0189(7) 0.0203(7) 0.0079(5) 0.0037(4) -0.0019(5)
Ba2 0.0232(6) 0.0205(8) 0.0242(7) -0.0009(6) 0.0127(5) 0.0092(6)
Mo1 0.0089(6) 0.0034(6) 0.0101(7) 0.0009(6) 0.0052(5) 0.0013(6)
I1 0.0124(5) 0.0089(5) 0.0138(6) -0.0003(5) 0.0054(4) 0.0007(5)
I2 0.0153(5) 0.0081(6) 0.0170(6) 0.0012(6) 0.0101(4) 0.0013(6)
I3 0.0139(6) 0.0071(6) 0.0207(6) -0.0011(6) 0.0112(5) -0.0013(6)
O1 0.018(7) 0.037(10) 0.007(7) -0.001(6) -0.002(6) 0.003(7)
O2 0.004(6) 0.015(7) 0.016(7) 0.003(6) -0.005(5) -0.002(5)
O3 0.020(4) 0.017(4) 0.019(4) 0.003(3) 0.007(3) -0.001(3)
O4 0.015(7) 0.026(9) 0.047(11) -0.009(8) 0.014(7) -0.009(7)
O5 0.035(10) 0.022(9) 0.054(12) -0.005(9) 0.023(9) 0.004(8)
O6 0.009(6) 0.025(8) 0.022(8) 0.011(7) 0.004(6) 0.005(6)
O7 0.025(8) 0.021(8) 0.027(9) 0.007(7) 0.016(7) -0.001(7)
O8 0.021(8) 0.027(10) 0.025(9) 0.000(7) 0.005(6) -0.006(7)
O9 0.028(9) 0.029(10) 0.016(8) 0.000(7) -0.003(7) -0.003(8)
O10 0.049(11) 0.014(8) 0.025(9) 0.002(7) 0.006(8) 0.008(8)
O11 0.011(6) 0.020(7) 0.015(8) -0.008(6) 0.007(6) -0.007(6)
O12 0.006(6) 0.024(8) 0.008(7) 0.004(6) -0.003(5) -0.008(6)
O13 0.007(6) 0.022(9) 0.022(8) 0.007(6) 0.011(6) 0.005(6)

loop_
_atom_type_symbol
_atom_type_description
_atom_type_scat_dispersion_real
_atom_type_scat_dispersion_imag
_atom_type_scat_source
O O 0.0106 0.0060 'International Tables Vol C Tables 4.2.6.8 and 6.1.1.4'
H H 0.0000 0.0000 'International Tables Vol C Tables 4.2.6.8 and 6.1.1.4'
Mo Mo -1.6832 0.6857 'International Tables Vol C Tables 4.2.6.8 and 6.1.1.4'
I I -0.4742 1.8119 'International Tables Vol C Tables 4.2.6.8 and 6.1.1.4'
Ba Ba -0.3244 2.2819 'International Tables Vol C Tables 4.2.6.8 and 6.1.1.4'

loop_
_geom_angle_atom_site_label_1
_geom_angle_atom_site_label_2
_geom_angle_atom_site_label_3
_geom_angle
_geom_angle_site_symmetry_1
_geom_angle_site_symmetry_3
_geom_angle_publ_flag
O10 Ba1 O5 75.0(6) 1_455 1_455 ?
O10 Ba1 O12 64.4(5) 1_455 2_645 ?
O5 Ba1 O12 139.3(5) 1_455 2_645 ?
O10 Ba1 O7 128.4(5) 1_455 2_645 ?
O5 Ba1 O7 129.7(5) 1_455 2_645 ?
O12 Ba1 O7 78.9(4) 2_645 2_645 ?
O10 Ba1 O8 70.0(6) 1_455 1_455 ?
O5 Ba1 O8 74.4(5) 1_455 1_455 ?
O12 Ba1 O8 92.6(4) 2_645 1_455 ?
O7 Ba1 O8 149.9(5) 2_645 1_455 ?
O10 Ba1 O12 142.6(5) 1_455 1_445 ?
O5 Ba1 O12 108.2(5) 1_455 1_445 ?
O12 Ba1 O12 105.1(3) 2_645 1_445 ?
O7 Ba1 O12 79.3(4) 2_645 1_445 ?
O8 Ba1 O12 75.1(5) 1_455 1_445 ?
O10 Ba1 O2 66.1(5) 1_455 . ?
O5 Ba1 O2 95.9(5) 1_455 . ?
O12 Ba1 O2 66.9(4) 2_645 . ?
O7 Ba1 O2 66.8(4) 2_645 . ?
O8 Ba1 O2 136.0(5) 1_455 . ?
O12 Ba1 O2 146.0(4) 1_445 . ?
O10 Ba1 O11 151.1(5) 1_455 1_445 ?
O5 Ba1 O11 77.1(5) 1_455 1_445 ?
O12 Ba1 O11 142.8(4) 2_645 1_445 ?
O7 Ba1 O11 67.1(4) 2_645 1_445 ?
O8 Ba1 O11 109.0(5) 1_455 1_445 ?
O12 Ba1 O11 55.2(4) 1_445 1_445 ?
O2 Ba1 O11 110.2(4) . 1_445 ?
O10 Ba1 O3 106.7(5) 1_455 . ?
O5 Ba1 O3 71.0(5) 1_455 . ?
O12 Ba1 O3 118.3(4) 2_645 . ?
O7 Ba1 O3 60.0(4) 2_645 . ?
O8 Ba1 O3 144.7(4) 1_455 . ?
O12 Ba1 O3 109.5(4) 1_445 . ?
O2 Ba1 O3 55.7(4) . . ?
O11 Ba1 O3 56.6(4) 1_445 . ?
O10 Ba1 Mo1 153.5(4) 1_455 1_445 ?
O5 Ba1 Mo1 86.9(4) 1_455 1_445 ?
O12 Ba1 Mo1 131.5(3) 2_645 1_445 ?
O7 Ba1 Mo1 78.0(3) 2_645 1_445 ?
O8 Ba1 Mo1 86.8(4) 1_455 1_445 ?
O12 Ba1 Mo1 28.6(3) 1_445 1_445 ?
O2 Ba1 Mo1 136.3(3) . 1_445 ?
O11 Ba1 Mo1 28.2(3) 1_445 1_445 ?
O3 Ba1 Mo1 84.8(3) . 1_445 ?
O10 Ba1 I1 91.9(4) 1_455 . ?
O5 Ba1 I1 91.1(4) 1_455 . ?
O12 Ba1 I1 88.8(3) 2_645 . ?
O7 Ba1 I1 50.7(3) 2_645 . ?
O8 Ba1 I1 159.0(4) 1_455 . ?
O12 Ba1 I1 124.7(3) 1_445 . ?
O2 Ba1 I1 28.7(3) . . ?
O11 Ba1 I1 81.5(3) 1_445 . ?
O3 Ba1 I1 29.7(3) . . ?
Mo1 Ba1 I1 107.85(5) 1_445 . ?
O10 Ba1 Mo1 86.4(4) 1_455 2_645 ?
O5 Ba1 Mo1 158.8(4) 1_455 2_645 ?
O12 Ba1 Mo1 24.7(3) 2_645 2_645 ?
O7 Ba1 Mo1 70.1(3) 2_645 2_645 ?
O8 Ba1 Mo1 90.1(3) 1_455 2_645 ?
O12 Ba1 Mo1 80.7(3) 1_445 2_645 ?
O2 Ba1 Mo1 85.3(3) . 2_645 ?
O11 Ba1 Mo1 122.4(3) 1_445 2_645 ?
O3 Ba1 Mo1 125.1(3) . 2_645 ?
Mo1 Ba1 Mo1 106.80(6) 1_445 2_645 ?
I1 Ba1 Mo1 99.54(4) . 2_645 ?
O11 Ba2 O1 67.1(5) 1_455 2_656 ?
O11 Ba2 O13 117.1(4) 1_455 . ?
O1 Ba2 O13 119.1(5) 2_656 . ?
O11 Ba2 O1 132.7(5) 1_455 . ?
O1 Ba2 O1 106.9(3) 2_656 . ?
O13 Ba2 O1 106.7(4) . . ?
O11 Ba2 O3 58.5(4) 1_455 1_565 ?
O1 Ba2 O3 55.7(5) 2_656 1_565 ?
O13 Ba2 O3 75.2(4) . 1_565 ?
O1 Ba2 O3 157.2(4) . 1_565 ?
O11 Ba2 O2 95.9(4) 1_455 . ?
O1 Ba2 O2 135.3(5) 2_656 . ?
O13 Ba2 O2 105.5(4) . . ?
O1 Ba2 O2 54.0(4) . . ?
O3 Ba2 O2 148.4(4) 1_565 . ?
O11 Ba2 O4 71.8(5) 1_455 1_455 ?
O1 Ba2 O4 62.4(5) 2_656 1_455 ?
O13 Ba2 O4 171.1(4) . 1_455 ?
O1 Ba2 O4 65.2(5) . 1_455 ?
O3 Ba2 O4 110.7(4) 1_565 1_455 ?
O2 Ba2 O4 73.1(4) . 1_455 ?
O11 Ba2 O3 114.8(4) 1_455 2_656 ?
O1 Ba2 O3 55.5(4) 2_656 2_656 ?
O13 Ba2 O3 116.2(4) . 2_656 ?
O1 Ba2 O3 54.0(4) . 2_656 ?
O3 Ba2 O3 104.3(3) 1_565 2_656 ?
O2 Ba2 O3 103.4(4) . 2_656 ?
O4 Ba2 O3 56.6(4) 1_455 2_656 ?
O11 Ba2 O6 164.8(4) 1_455 . ?
O1 Ba2 O6 124.4(5) 2_656 . ?
O13 Ba2 O6 50.0(4) . . ?
O1 Ba2 O6 57.3(4) . . ?
O3 Ba2 O6 117.5(4) 1_565 . ?
O2 Ba2 O6 82.1(4) . . ?
O4 Ba2 O6 121.4(4) 1_455 . ?
O3 Ba2 O6 80.2(4) 2_656 . ?
O11 Ba2 O4 112.6(4) 1_455 2_756 ?
O1 Ba2 O4 64.9(4) 2_656 2_756 ?
O13 Ba2 O4 58.2(4) . 2_756 ?
O1 Ba2 O4 104.9(4) . 2_756 ?
O3 Ba2 O4 56.1(4) 1_565 2_756 ?
O2 Ba2 O4 151.2(4) . 2_756 ?
O4 Ba2 O4 119.0(2) 1_455 2_756 ?
O3 Ba2 O4 69.4(4) 2_656 2_756 ?
O6 Ba2 O4 69.3(4) . 2_756 ?
O11 Ba2 O9 111.8(4) 1_455 . ?
O1 Ba2 O9 168.6(5) 2_656 . ?
O13 Ba2 O9 50.5(4) . . ?
O1 Ba2 O9 82.3(5) . . ?
O3 Ba2 O9 113.6(4) 1_565 . ?
O2 Ba2 O9 55.5(4) . . ?
O4 Ba2 O9 128.6(5) 1_455 . ?
O3 Ba2 O9 130.5(4) 2_656 . ?
O6 Ba2 O9 54.8(4) . . ?
O4 Ba2 O9 106.8(4) 2_756 . ?
O11 Ba2 O7 61.6(4) 1_455 2_655 ?
O1 Ba2 O7 107.8(4) 2_656 2_655 ?
O13 Ba2 O7 57.4(4) . 2_655 ?
O1 Ba2 O7 145.2(4) . 2_655 ?
O3 Ba2 O7 55.2(4) 1_565 2_655 ?
O2 Ba2 O7 97.8(4) . 2_655 ?
O4 Ba2 O7 131.3(4) 1_455 2_655 ?
O3 Ba2 O7 158.8(4) 2_656 2_655 ?
O6 Ba2 O7 103.6(4) . 2_655 ?
O4 Ba2 O7 92.2(4) 2_756 2_655 ?
O9 Ba2 O7 63.6(4) . 2_655 ?
O10 Mo1 O11 106.7(8) . . ?
O10 Mo1 O12 104.6(8) . . ?
O11 Mo1 O12 99.6(7) . . ?
O10 Mo1 O13 157.6(7) . . ?
O11 Mo1 O13 88.7(6) . . ?
O12 Mo1 O13 88.1(6) . . ?
O10 Mo1 O6 93.2(7) . . ?
O11 Mo1 O6 88.0(6) . . ?
O12 Mo1 O6 157.6(6) . . ?
O13 Mo1 O6 70.9(5) . . ?
O10 Mo1 O9 90.2(8) . . ?
O11 Mo1 O9 159.0(6) . . ?
O12 Mo1 O9 87.6(6) . . ?
O13 Mo1 O9 71.7(6) . . ?
O6 Mo1 O9 78.6(6) . . ?
O10 Mo1 Ba1 131.0(6) . 1_665 ?
O11 Mo1 Ba1 52.2(5) . 1_665 ?
O12 Mo1 Ba1 51.2(5) . 1_665 ?
O13 Mo1 Ba1 71.2(4) . 1_665 ?
O6 Mo1 Ba1 124.4(4) . 1_665 ?
O9 Mo1 Ba1 124.2(4) . 1_665 ?
O10 Mo1 Ba1 63.4(6) . 2_655 ?
O11 Mo1 Ba1 112.9(5) . 2_655 ?
O12 Mo1 Ba1 41.3(5) . 2_655 ?
O13 Mo1 Ba1 125.9(4) . 2_655 ?
O6 Mo1 Ba1 151.7(4) . 2_655 ?
O9 Mo1 Ba1 85.5(4) . 2_655 ?
Ba1 Mo1 Ba1 83.92(4) 1_665 2_655 ?
O10 Mo1 Ba2 72.6(7) . 1_655 ?
O11 Mo1 Ba2 34.1(5) . 1_655 ?
O12 Mo1 Ba2 109.8(4) . 1_655 ?
O13 Mo1 Ba2 120.8(4) . 1_655 ?
O6 Mo1 Ba2 88.3(4) . 1_655 ?
O9 Mo1 Ba2 157.9(4) . 1_655 ?
Ba1 Mo1 Ba2 77.89(4) 1_665 1_655 ?
Ba1 Mo1 Ba2 98.52(4) 2_655 1_655 ?
O1 I1 O2 95.6(7) . . ?
O1 I1 O3 96.9(7) . . ?
O2 I1 O3 97.4(7) . . ?
O1 I1 Ba1 119.4(5) . . ?
O2 I1 Ba1 49.2(4) . . ?
O3 I1 Ba1 54.1(5) . . ?
O1 I1 Ba2 46.2(6) . 2_646 ?
O2 I1 Ba2 112.2(5) . 2_646 ?
O3 I1 Ba2 53.2(5) . 2_646 ?
Ba1 I1 Ba2 97.10(4) . 2_646 ?
O1 I1 Ba2 47.0(5) . . ?
O2 I1 Ba2 49.3(5) . . ?
O3 I1 Ba2 107.3(5) . . ?
Ba1 I1 Ba2 88.14(4) . . ?
Ba2 I1 Ba2 80.12(4) 2_646 . ?
O1 I1 Ba2 122.1(5) . 1_545 ?
O2 I1 Ba2 126.3(4) . 1_545 ?
O3 I1 Ba2 46.2(5) . 1_545 ?
Ba1 I1 Ba2 78.04(4) . 1_545 ?
Ba2 I1 Ba2 79.07(4) 2_646 1_545 ?
Ba2 I1 Ba2 153.29(5) . 1_545 ?
O4 I2 O5 98.7(8) . . ?
O4 I2 O6 99.9(7) . . ?
O5 I2 O6 99.8(8) . . ?
O7 I3 O8 98.0(7) . . ?
O7 I3 O9 101.2(8) . . ?
O8 I3 O9 100.1(7) . . ?
I1 O1 Ba2 106.3(7) . 2_646 ?
I1 O1 Ba2 106.2(7) . . ?
Ba2 O1 Ba2 116.5(6) 2_646 . ?
I1 O2 Ba1 102.1(6) . . ?
I1 O2 Ba2 103.2(6) . . ?
Ba1 O2 Ba2 127.2(5) . . ?
I1 O3 Ba2 107.0(6) . 1_545 ?
I1 O3 Ba1 96.2(6) . . ?
Ba2 O3 Ba1 106.9(5) 1_545 . ?
I1 O3 Ba2 97.7(6) . 2_646 ?
Ba2 O3 Ba2 109.3(5) 1_545 2_646 ?
Ba1 O3 Ba2 135.1(5) . 2_646 ?
I2 O4 Ba2 142.8(9) . 1_655 ?
I2 O4 Ba2 111.4(8) . 2_746 ?
Ba2 O4 Ba2 104.9(4) 1_655 2_746 ?
I2 O5 Ba1 134.0(9) . 1_655 ?
I2 O6 Mo1 132.6(8) . . ?
I2 O6 Ba2 120.7(6) . . ?
Mo1 O6 Ba2 104.0(5) . . ?
I3 O7 Ba1 140.0(8) . 2_655 ?
I3 O7 Ba2 114.4(7) . 2_645 ?
Ba1 O7 Ba2 104.1(4) 2_655 2_645 ?
I3 O8 Ba1 137.2(8) . 1_655 ?
I3 O9 Mo1 130.1(9) . . ?
I3 O9 Ba2 124.0(8) . . ?
Mo1 O9 Ba2 100.3(5) . . ?
Mo1 O10 Ba1 156.2(10) . 1_655 ?
Mo1 O11 Ba2 125.4(7) . 1_655 ?
Mo1 O11 Ba1 99.6(7) . 1_665 ?
Ba2 O11 Ba1 116.3(5) 1_655 1_665 ?
Mo1 O12 Ba1 113.9(7) . 2_655 ?
Mo1 O12 Ba1 100.2(6) . 1_665 ?
Ba1 O12 Ba1 124.5(5) 2_655 1_665 ?
Mo1 O13 Ba2 113.7(6) . . ?

loop_
_geom_bond_atom_site_label_1
_geom_bond_atom_site_label_2
_geom_bond_distance
_geom_bond_site_symmetry_2
_geom_bond_publ_flag
Ba1 O10 2.679(16) 1_455 ?
Ba1 O5 2.737(18) 1_455 ?
Ba1 O12 2.751(16) 2_645 ?
Ba1 O7 2.771(15) 2_645 ?
Ba1 O8 2.772(16) 1_455 ?
Ba1 O12 2.839(15) 1_445 ?
Ba1 O2 2.854(13) . ?
Ba1 O11 2.873(16) 1_445 ?
Ba1 O3 3.004(16) . ?
Ba1 Mo1 3.584(2) 1_445 ?
Ba1 I1 3.6870(17) . ?
Ba1 Mo1 3.809(2) 2_645 ?
Ba2 O11 2.754(15) 1_455 ?
Ba2 O1 2.808(17) 2_656 ?
Ba2 O13 2.869(13) . ?
Ba2 O1 2.908(17) . ?
Ba2 O3 2.945(16) 1_565 ?
Ba2 O2 2.975(14) . ?
Ba2 O4 3.009(16) 1_455 ?
Ba2 O3 3.015(16) 2_656 ?
Ba2 O6 3.056(14) . ?
Ba2 O4 3.121(19) 2_756 ?
Ba2 O9 3.131(17) . ?
Ba2 O7 3.278(17) 2_655 ?
Mo1 O10 1.700(16) . ?
Mo1 O11 1.719(14) . ?
Mo1 O12 1.745(15) . ?
Mo1 O13 2.107(13) . ?
Mo1 O6 2.218(15) . ?
Mo1 O9 2.277(17) . ?
Mo1 Ba1 3.585(2) 1_665 ?
Mo1 Ba1 3.809(2) 2_655 ?
Mo1 Ba2 4.003(2) 1_655 ?
I1 O1 1.795(16) . ?
I1 O2 1.812(13) . ?
I1 O3 1.838(15) . ?
I1 Ba2 3.7337(18) 2_646 ?
I1 Ba2 3.901(2) 1_545 ?
I2 O4 1.795(15) . ?
I2 O5 1.828(19) . ?
I2 O6 1.857(15) . ?
I3 O7 1.766(14) . ?
I3 O8 1.835(18) . ?
I3 O9 1.843(17) . ?
O1 Ba2 2.808(17) 2_646 ?
O3 Ba2 2.945(16) 1_545 ?
O3 Ba2 3.015(16) 2_646 ?
O4 Ba2 3.009(16) 1_655 ?
O4 Ba2 3.121(18) 2_746 ?
O5 Ba1 2.737(18) 1_655 ?
O7 Ba1 2.771(15) 2_655 ?
O7 Ba2 3.278(17) 2_645 ?
O8 Ba1 2.772(16) 1_655 ?
O10 Ba1 2.678(16) 1_655 ?
O11 Ba2 2.754(15) 1_655 ?
O11 Ba1 2.873(16) 1_665 ?
O12 Ba1 2.751(16) 2_655 ?
O12 Ba1 2.839(15) 1_665 ?
